data_7110038
loop_
_publ_author_name
'Dhassida Sooksawat'
'Sarah J. Pike'
'Alexandra M. Z. Slawin'
'Paul J. Lusby'

_publ_section_title
;
 Acid-base responsive switching between '3+1' and '2+2' platinum complexes
;
_journal_name_full Chem.Commun.
_journal_page_first 11077
_journal_paper_doi 10.1039/c3cc46587j
_journal_volume 49
_journal_year 2013
_chemical_formula_moiety 'C24 H20 N2 Pt'
_chemical_formula_sum 'C24 H20 N2 Pt'
_chemical_formula_weight 531.51
_chemical_name_systematic
; 
 ? 
;
_space_group_IT_number 14
_symmetry_cell_setting monoclinic
_symmetry_space_group_name_Hall '-P 2yn'
_symmetry_space_group_name_H-M 'P 1 21/n 1'
_atom_sites_solution_hydrogens geom
_atom_sites_solution_primary direct
_atom_sites_solution_secondary difmap
_audit_creation_method SHELXL-97
_cell_angle_alpha 90.00
_cell_angle_beta 90.431(10)
_cell_angle_gamma 90.00
_cell_formula_units_Z 4
_cell_length_a 7.402(2)
_cell_length_b 18.424(5)
_cell_length_c 13.588(4)
_cell_measurement_reflns_used 5497
_cell_measurement_temperature 93(2)
_cell_measurement_theta_max 28.8
_cell_measurement_theta_min 2.7
_cell_volume 1853.0(9)
_computing_cell_refinement 'CrystalClear (Rigaku Corp., 2004)'
_computing_data_collection 'CrystalClear (Rigaku Corp., 2004)'
_computing_data_reduction 'CrystalClear (Rigaku Corp., 2004)'
_computing_molecular_graphics 'Bruker SHELXTL'
_computing_publication_material 'Bruker SHELXTL'
_computing_structure_refinement 'SHELXL-97 (Sheldrick, 1997)'
_computing_structure_solution 'SHELXS-97 (Sheldrick, 1990)'
_diffrn_ambient_temperature 93(2)
_diffrn_measured_fraction_theta_full 0.991
_diffrn_measured_fraction_theta_max 0.988
_diffrn_measurement_device_type CCD
_diffrn_radiation_monochromator confocal
_diffrn_radiation_source 'rotating anode'
_diffrn_radiation_type MoK\a
_diffrn_radiation_wavelength 0.71073
_diffrn_reflns_av_R_equivalents 0.0525
_diffrn_reflns_av_sigmaI/netI 0.0473
_diffrn_reflns_limit_h_max 8
_diffrn_reflns_limit_h_min -7
_diffrn_reflns_limit_k_max 22
_diffrn_reflns_limit_k_min -18
_diffrn_reflns_limit_l_max 16
_diffrn_reflns_limit_l_min -16
_diffrn_reflns_number 11348
_diffrn_reflns_theta_full 25.00
_diffrn_reflns_theta_max 25.33
_diffrn_reflns_theta_min 1.86
_exptl_absorpt_coefficient_mu 7.583
_exptl_absorpt_correction_T_max 1.000
_exptl_absorpt_correction_T_min 0.579
_exptl_absorpt_correction_type multi-scan
_exptl_absorpt_process_details 'Jacobson, R. (1998) Private communication'
_exptl_crystal_colour Yellow
_exptl_crystal_density_diffrn 1.905
_exptl_crystal_density_method 'not measured'
_exptl_crystal_description Prism
_exptl_crystal_F_000 1024
_exptl_crystal_size_max 0.10
_exptl_crystal_size_mid 0.10
_exptl_crystal_size_min 0.03
_refine_diff_density_max 1.467
_refine_diff_density_min -2.092
_refine_diff_density_rms 0.160
_refine_ls_extinction_method none
_refine_ls_goodness_of_fit_ref 1.064
_refine_ls_hydrogen_treatment constr
_refine_ls_matrix_type full
_refine_ls_number_parameters 246
_refine_ls_number_reflns 3343
_refine_ls_number_restraints 0
_refine_ls_restrained_S_all 1.064
_refine_ls_R_factor_all 0.0414
_refine_ls_R_factor_gt 0.0302
_refine_ls_shift/su_max 0.066
_refine_ls_shift/su_mean 0.003
_refine_ls_structure_factor_coef Fsqd
_refine_ls_weighting_details 'calc w=1/[\s^2^(Fo^2^)+(0.0287P)^2^+0.6690P] where P=(Fo^2^+2Fc^2^)/3'
_refine_ls_weighting_scheme calc
_refine_ls_wR_factor_gt 0.0684
_refine_ls_wR_factor_ref 0.0756
_reflns_number_gt 2510
_reflns_number_total 3343
_reflns_threshold_expression >2sigma(I)
_cod_data_source_file c3cc46587j.txt
_cod_data_source_block '[L1Pt(3,5-lut)]'
_cod_original_cell_volume 1853.1(10)
_cod_original_sg_symbol_H-M P2(1)/n
_cod_database_code 7110038

loop_
_symmetry_equiv_pos_as_xyz
'x, y, z'
'-x+1/2, y+1/2, -z+1/2'
'-x, -y, -z'
'x-1/2, -y-1/2, z-1/2'

loop_
_atom_site_label
_atom_site_type_symbol
_atom_site_fract_x
_atom_site_fract_y
_atom_site_fract_z
_atom_site_U_iso_or_equiv
_atom_site_adp_type
_atom_site_occupancy
_atom_site_symmetry_multiplicity
_atom_site_calc_flag
_atom_site_refinement_flags
Pt1 Pt 0.52410(3) 0.750715(7) 0.236630(13) 0.01447(9) Uani 1 1 d .
C1 C 0.4266(6) 0.6456(2) 0.2284(3) 0.0189(10) Uani 1 1 d .
C2 C 0.4173(6) 0.6212(2) 0.1290(3) 0.0197(10) Uani 1 1 d .
C3 C 0.3616(6) 0.5507(2) 0.1049(3) 0.0248(11) Uani 1 1 d .
H3A H 0.3615 0.5351 0.0383 0.030 Uiso 1 1 calc R
C4 C 0.3066(6) 0.5039(2) 0.1785(4) 0.0271(11) Uani 1 1 d .
H4A H 0.2690 0.4560 0.1625 0.032 Uiso 1 1 calc R
C5 C 0.3064(6) 0.5270(2) 0.2751(3) 0.0250(11) Uani 1 1 d .
H5A H 0.2637 0.4956 0.3253 0.030 Uiso 1 1 calc R
C6 C 0.3686(6) 0.5959(2) 0.2991(3) 0.0224(10) Uani 1 1 d .
H6A H 0.3718 0.6098 0.3664 0.027 Uiso 1 1 calc R
C7 C 0.4662(6) 0.6744(2) 0.0533(3) 0.0200(10) Uani 1 1 d .
N8 N 0.5177(6) 0.74006(18) 0.0919(3) 0.0143(9) Uani 1 1 d .
C9 C 0.5619(6) 0.7979(2) 0.0346(3) 0.0217(11) Uani 1 1 d .
C10 C 0.5523(7) 0.7908(3) -0.0669(4) 0.0280(12) Uani 1 1 d .
H10A H 0.5789 0.8311 -0.1079 0.034 Uiso 1 1 calc R
C11 C 0.5038(7) 0.7248(3) -0.1085(4) 0.0273(12) Uani 1 1 d .
H11A H 0.4979 0.7197 -0.1780 0.033 Uiso 1 1 calc R
C12 C 0.4638(6) 0.6661(2) -0.0484(3) 0.0243(11) Uani 1 1 d .
H12A H 0.4348 0.6204 -0.0767 0.029 Uiso 1 1 calc R
C13 C 0.6135(6) 0.8626(2) 0.0932(3) 0.0191(10) Uani 1 1 d .
C14 C 0.6151(6) 0.8530(2) 0.1974(3) 0.0177(10) Uani 1 1 d .
C15 C 0.6761(6) 0.9131(2) 0.2511(3) 0.0201(10) Uani 1 1 d .
H15A H 0.6841 0.9093 0.3207 0.024 Uiso 1 1 calc R
C16 C 0.7253(6) 0.9780(2) 0.2074(3) 0.0226(11) Uani 1 1 d .
H16A H 0.7668 1.0172 0.2468 0.027 Uiso 1 1 calc R
C17 C 0.7141(6) 0.9856(2) 0.1063(3) 0.0272(11) Uani 1 1 d .
H17A H 0.7459 1.0304 0.0763 0.033 Uiso 1 1 calc R
C18 C 0.6563(6) 0.9277(2) 0.0487(3) 0.0227(11) Uani 1 1 d .
H18A H 0.6463 0.9329 -0.0207 0.027 Uiso 1 1 calc R
N19 N 0.5246(6) 0.76225(19) 0.3852(3) 0.0149(9) Uani 1 1 d .
C20 C 0.4601(6) 0.8231(2) 0.4283(3) 0.0194(10) Uani 1 1 d .
H20A H 0.4171 0.8609 0.3867 0.023 Uiso 1 1 calc R
C21 C 0.4528(6) 0.8339(2) 0.5288(3) 0.0210(10) Uani 1 1 d .
C22 C 0.5088(7) 0.7764(3) 0.5890(4) 0.0231(11) Uani 1 1 d .
H22A H 0.5022 0.7810 0.6585 0.028 Uiso 1 1 calc R
C23 C 0.5733(6) 0.7129(2) 0.5483(3) 0.0209(11) Uani 1 1 d .
C24 C 0.5813(6) 0.7085(2) 0.4465(3) 0.0197(10) Uani 1 1 d .
H24A H 0.6290 0.6655 0.4182 0.024 Uiso 1 1 calc R
C25 C 0.3873(7) 0.9046(2) 0.5713(3) 0.0321(12) Uani 1 1 d .
H25A H 0.3458 0.9365 0.5180 0.048 Uiso 1 1 calc R
H25B H 0.4864 0.9282 0.6074 0.048 Uiso 1 1 calc R
H25C H 0.2872 0.8952 0.6163 0.048 Uiso 1 1 calc R
C26 C 0.6274(6) 0.6496(2) 0.6108(3) 0.0255(11) Uani 1 1 d .
H26A H 0.7018 0.6666 0.6662 0.038 Uiso 1 1 calc R
H26B H 0.6969 0.6152 0.5713 0.038 Uiso 1 1 calc R
H26C H 0.5190 0.6256 0.6359 0.038 Uiso 1 1 calc R

loop_
_atom_site_aniso_label
_atom_site_aniso_U_11
_atom_site_aniso_U_22
_atom_site_aniso_U_33
_atom_site_aniso_U_23
_atom_site_aniso_U_13
_atom_site_aniso_U_12
Pt1 0.01433(15) 0.01385(13) 0.01523(14) 0.00079(6) 0.00078(10) 0.00046(6)
C1 0.012(2) 0.014(2) 0.031(3) 0.0040(19) 0.0015(19) 0.0048(19)
C2 0.007(2) 0.022(2) 0.030(3) -0.003(2) 0.0007(19) 0.0050(18)
C3 0.021(3) 0.022(2) 0.031(3) -0.006(2) -0.004(2) -0.002(2)
C4 0.022(3) 0.019(2) 0.041(3) 0.000(2) 0.000(2) -0.002(2)
C5 0.022(3) 0.019(2) 0.034(3) 0.006(2) 0.001(2) 0.000(2)
C6 0.023(3) 0.017(2) 0.027(3) 0.000(2) 0.003(2) 0.004(2)
C7 0.012(3) 0.022(2) 0.026(3) -0.004(2) 0.001(2) -0.0001(19)
N8 0.009(2) 0.023(2) 0.010(2) -0.0032(15) 0.0000(18) -0.0018(15)
C9 0.018(3) 0.024(2) 0.024(3) 0.008(2) 0.002(2) 0.000(2)
C10 0.026(3) 0.025(3) 0.032(3) 0.005(2) 0.002(2) -0.003(2)
C11 0.025(3) 0.039(3) 0.018(3) -0.003(2) -0.005(2) -0.002(3)
C12 0.020(3) 0.025(2) 0.028(3) -0.006(2) 0.001(2) -0.004(2)
C13 0.012(2) 0.021(2) 0.025(2) 0.0028(19) 0.0022(19) -0.0005(19)
C14 0.010(2) 0.017(2) 0.026(2) 0.0005(19) 0.0006(19) 0.0020(18)
C15 0.019(3) 0.022(2) 0.019(2) 0.0004(19) 0.0013(19) 0.005(2)
C16 0.020(3) 0.020(2) 0.028(3) -0.003(2) 0.000(2) -0.003(2)
C17 0.027(3) 0.019(2) 0.036(3) 0.008(2) 0.010(2) -0.001(2)
C18 0.026(3) 0.022(2) 0.020(2) 0.0039(19) 0.002(2) 0.001(2)
N19 0.014(2) 0.0230(19) 0.007(2) 0.0017(15) 0.0000(18) -0.0003(16)
C20 0.017(3) 0.019(2) 0.023(3) -0.0007(19) 0.001(2) 0.0034(19)
C21 0.016(3) 0.020(2) 0.027(3) -0.001(2) 0.001(2) 0.0007(19)
C22 0.021(3) 0.030(3) 0.018(3) -0.007(2) 0.005(2) -0.007(2)
C23 0.017(3) 0.021(2) 0.024(3) 0.005(2) -0.001(2) -0.001(2)
C24 0.012(3) 0.018(2) 0.029(3) 0.001(2) -0.002(2) 0.0002(19)
C25 0.029(3) 0.034(3) 0.033(3) -0.011(2) 0.000(2) 0.002(2)
C26 0.025(3) 0.027(2) 0.025(3) 0.007(2) 0.002(2) -0.003(2)

loop_
_atom_type_symbol
_atom_type_description
_atom_type_scat_dispersion_real
_atom_type_scat_dispersion_imag
_atom_type_scat_source
C C 0.0033 0.0016 'International Tables Vol C Tables 4.2.6.8 and 6.1.1.4'
H H 0.0000 0.0000 'International Tables Vol C Tables 4.2.6.8 and 6.1.1.4'
N N 0.0061 0.0033 'International Tables Vol C Tables 4.2.6.8 and 6.1.1.4'
Pt Pt -1.7033 8.3905 'International Tables Vol C Tables 4.2.6.8 and 6.1.1.4'

loop_
_geom_angle_atom_site_label_1
_geom_angle_atom_site_label_2
_geom_angle_atom_site_label_3
_geom_angle
N8 Pt1 N19 178.70(15)
N8 Pt1 C1 81.25(16)
N19 Pt1 C1 98.60(16)
N8 Pt1 C14 80.80(15)
N19 Pt1 C14 99.33(15)
C1 Pt1 C14 162.02(17)
C6 C1 C2 115.7(4)
C6 C1 Pt1 133.2(3)
C2 C1 Pt1 111.1(3)
C3 C2 C1 121.7(4)
C3 C2 C7 121.9(4)
C1 C2 C7 116.4(4)
C4 C3 C2 119.8(4)
C4 C3 H3A 120.1
C2 C3 H3A 120.1
C3 C4 C5 119.9(4)
C3 C4 H4A 120.1
C5 C4 H4A 120.1
C4 C5 C6 120.1(4)
C4 C5 H5A 119.9
C6 C5 H5A 119.9
C5 C6 C1 122.7(4)
C5 C6 H6A 118.6
C1 C6 H6A 118.6
N8 C7 C12 118.6(4)
N8 C7 C2 112.9(4)
C12 C7 C2 128.5(4)
C9 N8 C7 122.6(4)
C9 N8 Pt1 119.1(3)
C7 N8 Pt1 118.2(3)
N8 C9 C10 118.9(4)
N8 C9 C13 112.6(4)
C10 C9 C13 128.5(4)
C11 C10 C9 120.0(5)
C11 C10 H10A 120.0
C9 C10 H10A 120.0
C10 C11 C12 119.9(5)
C10 C11 H11A 120.1
C12 C11 H11A 120.1
C11 C12 C7 119.9(4)
C11 C12 H12A 120.1
C7 C12 H12A 120.1
C18 C13 C14 122.8(4)
C18 C13 C9 121.4(4)
C14 C13 C9 115.8(4)
C15 C14 C13 114.8(4)
C15 C14 Pt1 133.7(3)
C13 C14 Pt1 111.5(3)
C16 C15 C14 123.0(4)
C16 C15 H15A 118.5
C14 C15 H15A 118.5
C17 C16 C15 120.0(4)
C17 C16 H16A 120.0
C15 C16 H16A 120.0
C16 C17 C18 119.9(4)
C16 C17 H17A 120.1
C18 C17 H17A 120.1
C13 C18 C17 119.4(4)
C13 C18 H18A 120.3
C17 C18 H18A 120.3
C20 N19 C24 116.5(4)
C20 N19 Pt1 121.3(3)
C24 N19 Pt1 122.1(3)
N19 C20 C21 124.3(4)
N19 C20 H20A 117.8
C21 C20 H20A 117.8
C20 C21 C22 117.1(4)
C20 C21 C25 121.3(4)
C22 C21 C25 121.7(4)
C23 C22 C21 120.6(4)
C23 C22 H22A 119.7
C21 C22 H22A 119.7
C22 C23 C24 117.8(4)
C22 C23 C26 121.7(4)
C24 C23 C26 120.5(4)
N19 C24 C23 123.6(4)
N19 C24 H24A 118.2
C23 C24 H24A 118.2
C21 C25 H25A 109.5
C21 C25 H25B 109.5
H25A C25 H25B 109.5
C21 C25 H25C 109.5
H25A C25 H25C 109.5
H25B C25 H25C 109.5
C23 C26 H26A 109.5
C23 C26 H26B 109.5
H26A C26 H26B 109.5
C23 C26 H26C 109.5
H26A C26 H26C 109.5
H26B C26 H26C 109.5

loop_
_geom_bond_atom_site_label_1
_geom_bond_atom_site_label_2
_geom_bond_distance
Pt1 N8 1.977(4)
Pt1 N19 2.030(4)
Pt1 C1 2.070(4)
Pt1 C14 2.073(4)
C1 C6 1.397(6)
C1 C2 1.425(6)
C2 C3 1.401(6)
C2 C7 1.468(6)
C3 C4 1.384(6)
C3 H3A 0.9500
C4 C5 1.380(6)
C4 H4A 0.9500
C5 C6 1.389(6)
C5 H5A 0.9500
C6 H6A 0.9500
C7 N8 1.372(5)
C7 C12 1.389(6)
N8 C9 1.361(6)
C9 C10 1.387(6)
C9 C13 1.481(6)
C10 C11 1.387(7)
C10 H10A 0.9500
C11 C12 1.388(7)
C11 H11A 0.9500
C12 H12A 0.9500
C13 C18 1.383(6)
C13 C14 1.427(6)
C14 C15 1.398(6)
C15 C16 1.384(6)
C15 H15A 0.9500
C16 C17 1.382(6)
C16 H16A 0.9500
C17 C18 1.389(6)
C17 H17A 0.9500
C18 H18A 0.9500
N19 C20 1.354(5)
N19 C24 1.359(6)
C20 C21 1.381(6)
C20 H20A 0.9500
C21 C22 1.401(6)
C21 C25 1.507(6)
C22 C23 1.380(7)
C22 H22A 0.9500
C23 C24 1.387(6)
C23 C26 1.496(6)
C24 H24A 0.9500
C25 H25A 0.9800
C25 H25B 0.9800
C25 H25C 0.9800
C26 H26A 0.9800
C26 H26B 0.9800
C26 H26C 0.9800

loop_
_geom_torsion_atom_site_label_1
_geom_torsion_atom_site_label_2
_geom_torsion_atom_site_label_3
_geom_torsion_atom_site_label_4
_geom_torsion
N8 Pt1 C1 C6 -176.0(4)
N19 Pt1 C1 C6 2.7(4)
C14 Pt1 C1 C6 -172.9(4)
N8 Pt1 C1 C2 3.3(3)
N19 Pt1 C1 C2 -178.0(3)
C14 Pt1 C1 C2 6.4(7)
C6 C1 C2 C3 -2.9(6)
Pt1 C1 C2 C3 177.6(3)
C6 C1 C2 C7 176.0(4)
Pt1 C1 C2 C7 -3.4(5)
C1 C2 C3 C4 2.7(6)
C7 C2 C3 C4 -176.1(4)
C2 C3 C4 C5 0.2(7)
C3 C4 C5 C6 -2.8(7)
C4 C5 C6 C1 2.5(7)
C2 C1 C6 C5 0.3(6)
Pt1 C1 C6 C5 179.6(4)
C3 C2 C7 N8 -179.7(4)
C1 C2 C7 N8 1.3(6)
C3 C2 C7 C12 1.1(7)
C1 C2 C7 C12 -177.8(4)
C12 C7 N8 C9 1.8(7)
C2 C7 N8 C9 -177.4(4)
C12 C7 N8 Pt1 -179.1(3)
C2 C7 N8 Pt1 1.7(5)
C1 Pt1 N8 C9 176.3(4)
C14 Pt1 N8 C9 -2.7(4)
C1 Pt1 N8 C7 -2.8(3)
C14 Pt1 N8 C7 178.2(4)
C7 N8 C9 C10 0.9(7)
Pt1 N8 C9 C10 -178.2(4)
C7 N8 C9 C13 -179.8(4)
Pt1 N8 C9 C13 1.1(5)
N8 C9 C10 C11 -2.0(7)
C13 C9 C10 C11 178.8(5)
C9 C10 C11 C12 0.4(8)
C10 C11 C12 C7 2.3(7)
N8 C7 C12 C11 -3.4(7)
C2 C7 C12 C11 175.7(5)
N8 C9 C13 C18 -177.5(4)
C10 C9 C13 C18 1.7(8)
N8 C9 C13 C14 2.2(6)
C10 C9 C13 C14 -178.6(5)
C18 C13 C14 C15 -4.5(6)
C9 C13 C14 C15 175.8(4)
C18 C13 C14 Pt1 175.5(3)
C9 C13 C14 Pt1 -4.2(5)
N8 Pt1 C14 C15 -176.4(5)
N19 Pt1 C14 C15 5.0(5)
C1 Pt1 C14 C15 -179.5(4)
N8 Pt1 C14 C13 3.7(3)
N19 Pt1 C14 C13 -175.0(3)
C1 Pt1 C14 C13 0.5(7)
C13 C14 C15 C16 2.2(6)
Pt1 C14 C15 C16 -177.8(3)
C14 C15 C16 C17 0.4(7)
C15 C16 C17 C18 -1.1(7)
C14 C13 C18 C17 4.0(7)
C9 C13 C18 C17 -176.2(4)
C16 C17 C18 C13 -1.1(7)
C1 Pt1 N19 C20 -134.9(4)
C14 Pt1 N19 C20 43.7(4)
C1 Pt1 N19 C24 41.9(4)
C14 Pt1 N19 C24 -139.5(4)
C24 N19 C20 C21 1.5(7)
Pt1 N19 C20 C21 178.6(4)
N19 C20 C21 C22 -3.0(7)
N19 C20 C21 C25 177.1(4)
C20 C21 C22 C23 2.0(7)
C25 C21 C22 C23 -178.1(4)
C21 C22 C23 C24 0.2(7)
C21 C22 C23 C26 -177.7(4)
C20 N19 C24 C23 1.0(7)
Pt1 N19 C24 C23 -176.0(3)
C22 C23 C24 N19 -1.8(7)
C26 C23 C24 N19 176.1(4)
